data_7119997
loop_
_publ_author_name
'Kieser, Jerod M.'
'Gilliard, Jr, Robert J'
'Rheingold, Arnold L.'
'Gr\"utzmacher, Hansj\"org'
'Protasiewicz, John D.'

_publ_section_title
;
 Insertion of sodium phosphaethynolate, Na[OCP], into a zirconium-benzyne
 complex.
;
_journal_issue 37
_journal_name_full 'Chemical communications (Cambridge, England)'
_journal_page_first 5110
_journal_page_last 5112
_journal_paper_doi 10.1039/c7cc01482a
_journal_volume 53
_journal_year 2017
_chemical_formula_moiety 'C50 H60 Na2 O6 P2 Zr2, 2(C4 H8 O)'
_chemical_formula_sum 'C58 H76 Na2 O8 P2 Zr2'
_chemical_formula_weight 1191.54
_chemical_properties_physical ', Air-sensitive,Moisture-sensitive'
_space_group_crystal_system triclinic
_space_group_IT_number 2
_space_group_name_Hall '-P 1'
_space_group_name_H-M_alt 'P -1'
_symmetry_space_group_name_Hall '-P 1'
_symmetry_space_group_name_H-M 'P -1'
_atom_sites_solution_hydrogens geom
_audit_creation_date 2016-04-26
_audit_creation_method
;
Olex2 1.2
(compiled 2016.02.19 svn.r3266 for OlexSys, GUI svn.r5155)
;
_audit_update_record
;
2017-02-08 deposited with the CCDC.
2017-03-08 downloaded from the CCDC.
;
_cell_angle_alpha 93.428(5)
_cell_angle_beta 100.442(4)
_cell_angle_gamma 98.703(4)
_cell_formula_units_Z 2
_cell_length_a 10.3925(15)
_cell_length_b 16.372(2)
_cell_length_c 16.948(3)
_cell_measurement_reflns_used 9965
_cell_measurement_temperature 100
_cell_measurement_theta_max 27.57
_cell_measurement_theta_min 2.15
_cell_volume 2791.9(7)
_computing_molecular_graphics 'Olex2 (Dolomanov et al., 2009)'
_computing_publication_material 'Olex2 (Dolomanov et al., 2009)'
_computing_structure_refinement 'XL (Sheldrick, 2008)'
_diffrn_ambient_temperature 100.0
_diffrn_measured_fraction_theta_full 0.999
_diffrn_measured_fraction_theta_max 0.999
_diffrn_measurement_device_type 'Bruker APEX-II CCD'
_diffrn_measurement_method '\f and \w scans'
_diffrn_radiation_type MoK\a
_diffrn_radiation_wavelength 0.71073
_diffrn_reflns_av_R_equivalents 0.0554
_diffrn_reflns_av_unetI/netI 0.0497
_diffrn_reflns_Laue_measured_fraction_full 0.999
_diffrn_reflns_Laue_measured_fraction_max 0.999
_diffrn_reflns_limit_h_max 12
_diffrn_reflns_limit_h_min -12
_diffrn_reflns_limit_k_max 19
_diffrn_reflns_limit_k_min -19
_diffrn_reflns_limit_l_max 20
_diffrn_reflns_limit_l_min -20
_diffrn_reflns_number 43409
_diffrn_reflns_point_group_measured_fraction_full 0.999
_diffrn_reflns_point_group_measured_fraction_max 0.999
_diffrn_reflns_theta_full 24.999
_diffrn_reflns_theta_max 24.999
_diffrn_reflns_theta_min 1.680
_diffrn_standards_number 0
_exptl_absorpt_coefficient_mu 0.499
_exptl_absorpt_correction_T_max 0.0926
_exptl_absorpt_correction_T_min 0.0666
_exptl_absorpt_correction_type multi-scan
_exptl_absorpt_process_details SADABS
_exptl_crystal_colour red
_exptl_crystal_colour_primary red
_exptl_crystal_density_diffrn 1.417
_exptl_crystal_description block
_exptl_crystal_F_000 1240
_exptl_crystal_size_max 0.22
_exptl_crystal_size_mid 0.16
_exptl_crystal_size_min 0.14
_refine_diff_density_max 1.544
_refine_diff_density_min -0.637
_refine_diff_density_rms 0.116
_refine_ls_extinction_method none
_refine_ls_goodness_of_fit_ref 1.098
_refine_ls_hydrogen_treatment constr
_refine_ls_matrix_type full
_refine_ls_number_parameters 649
_refine_ls_number_reflns 9838
_refine_ls_number_restraints 0
_refine_ls_restrained_S_all 1.098
_refine_ls_R_factor_all 0.0847
_refine_ls_R_factor_gt 0.0596
_refine_ls_shift/su_max 0.002
_refine_ls_shift/su_mean 0.000
_refine_ls_structure_factor_coef Fsqd
_refine_ls_weighting_details 'w=1/[\s^2^(Fo^2^)+(0.0873P)^2^+6.4241P] where P=(Fo^2^+2Fc^2^)/3'
_refine_ls_weighting_scheme calc
_refine_ls_wR_factor_gt 0.1531
_refine_ls_wR_factor_ref 0.1745
_reflns_Friedel_coverage 0.000
_reflns_number_gt 7419
_reflns_number_total 9838
_reflns_threshold_expression 'I > 2\s(I)'
_cod_data_source_file c7cc01482a2.cif
_cod_data_source_block pro76_a
_cod_depositor_comments
;
Adding full bibliography for 7119997--7119998.cif.

2023-11-22
Z value and formula fixed to values more according to usual
chemical conventions.                 miguel
;
_cod_original_formula_sum 'C29 H38 Na O4 P Zr'
_cod_original_formula_weight 595.77
_cod_original_formula_moiety '0.5(C50 H60 Na2 O6 P2 Zr2), C4 H8 O'
_cod_original_formula_units_Z 4
_cod_original_cell_volume 2792.0(7)
_cod_database_code 7119997
_shelx_space_group_comment
;
The symmetry employed for this shelxl refinement is uniquely defined
by the following loop, which should always be used as a source of
symmetry information in preference to the above space-group names.
They are only intended as comments.
;
_shelx_estimated_absorpt_t_max 0.933
_shelx_estimated_absorpt_t_min 0.898
_olex2_refinement_description
;
1. Fixed Uiso
 At 1.2 times of:
  All C(H) groups, All C(H,H) groups
2.a Secondary CH2 refined with riding coordinates:
 C18(H18A,H18B), C49(H49A,H49B), C25(H25A,H25B), C43(H43A,H43B), C19(H19A,
 H19B), C50(H50A,H50B), C24(H24A,H24B), C21(H21A,H21B), C22(H22A,H22B),
 C45(H45A,H45B), C51(H51A,H51B), C20(H20A,H20B), C48(H48A,H48B), C46(H46A,H46B),
  C44(H44A,H44B), C52(H52A,H52B), C23(H23A,H23B), C47(H47A,H47B), C54(H54A,
 H54B), C53(H53A,H53B), C57(H57A,H57B), C58(H58A,H58B), C56(H56A,H56B),
 C55(H55A,H55B)
2.b Aromatic/amide H refined with riding coordinates:
 C39(H39), C40(H40), C32(H32), C26(H26), C30(H30), C31(H31), C7(H7), C14(H14),
 C37(H37), C9(H9), C5(H5), C38(H38), C6(H6), C8(H8), C29(H29), C35(H35), C3(H3),
  C2(H2), C33(H33), C17(H17), C4(H4), C10(H10), C16(H16), C1(H1), C34(H34),
 C27(H27), C15(H15), C28(H28)
;
_shelx_shelxl_version_number 2014/7
_olex2_submission_special_instructions 'No special instructions were received'

loop_
_space_group_symop_operation_xyz
'x, y, z'
'-x, -y, -z'

loop_
_atom_site_label
_atom_site_type_symbol
_atom_site_fract_x
_atom_site_fract_y
_atom_site_fract_z
_atom_site_U_iso_or_equiv
_atom_site_adp_type
_atom_site_occupancy
_atom_site_site_symmetry_order
_atom_site_calc_flag
_atom_site_refinement_flags_posn
Zr2 Zr 0.55855(4) 0.38176(3) 1.05705(3) 0.02650(16) Uani 1 1 d .
Zr1 Zr 1.04200(5) 1.05833(3) 0.38306(3) 0.02670(16) Uani 1 1 d .
P1 P 0.87812(12) 1.00485(9) 0.47607(8) 0.0285(3) Uani 1 1 d .
P2 P 0.38196(12) 0.47572(9) 1.01124(9) 0.0310(3) Uani 1 1 d .
Na2 Na -0.0279(2) 0.46252(14) 0.90298(13) 0.0361(5) Uani 1 1 d .
Na1 Na 0.4929(2) 0.89834(14) 0.46569(14) 0.0375(5) Uani 1 1 d .
O4 O 0.1214(3) 0.4626(2) 1.0156(2) 0.0346(9) Uani 1 1 d .
O1 O 0.6243(3) 1.0219(2) 0.4759(2) 0.0365(9) Uani 1 1 d .
O2 O 0.5400(4) 0.8263(3) 0.3530(2) 0.0402(9) Uani 1 1 d .
O5 O 0.0239(4) 0.3497(3) 0.8282(3) 0.0465(10) Uani 1 1 d .
O6 O -0.1567(4) 0.4804(3) 0.7803(2) 0.0487(11) Uani 1 1 d .
O3 O 0.3766(4) 0.7702(3) 0.4835(3) 0.0472(11) Uani 1 1 d .
O7 O 0.2097(6) 0.4753(3) 0.5246(3) 0.0715(15) Uani 1 1 d .
C39 C 0.1065(6) 0.2353(4) 1.1191(3) 0.0389(14) Uani 1 1 d .
H39 H 0.0261 0.2076 1.1309 0.047 Uiso 1 1 calc R
C13 C 0.8219(5) 1.0778(3) 0.3229(3) 0.0335(12) Uani 1 1 d .
C40 C 0.1108(5) 0.3100(4) 1.0847(3) 0.0360(13) Uani 1 1 d .
H40 H 0.0319 0.3332 1.0721 0.043 Uiso 1 1 calc R
C11 C 0.7229(5) 1.0310(3) 0.4402(3) 0.0295(12) Uani 1 1 d .
C12 C 0.7100(5) 1.0645(3) 0.3600(3) 0.0320(12) Uani 1 1 d .
C32 C 0.6688(6) 0.3424(4) 1.1930(3) 0.0413(14) Uani 1 1 d .
H32 H 0.6644 0.2850 1.2000 0.050 Uiso 1 1 calc R
C26 C 0.5075(5) 0.3200(3) 0.9109(3) 0.0333(12) Uani 1 1 d .
H26 H 0.4510 0.3452 0.8726 0.040 Uiso 1 1 calc R
C41 C 0.2298(5) 0.3521(3) 1.0681(3) 0.0286(11) Uani 1 1 d .
C36 C 0.3484(5) 0.3197(3) 1.0850(3) 0.0277(11) Uani 1 1 d .
C30 C 0.4676(6) 0.2559(3) 0.9558(3) 0.0366(13) Uani 1 1 d .
H30 H 0.3788 0.2294 0.9530 0.044 Uiso 1 1 calc R
C42 C 0.2287(5) 0.4320(3) 1.0309(3) 0.0290(11) Uani 1 1 d .
C31 C 0.5772(6) 0.3928(4) 1.2100(3) 0.0408(14) Uani 1 1 d .
H31 H 0.5002 0.3753 1.2315 0.049 Uiso 1 1 calc R
C7 C 1.1296(6) 1.1990(4) 0.3407(4) 0.0434(15) Uani 1 1 d .
H7 H 1.1216 1.2039 0.2845 0.052 Uiso 1 1 calc R
C14 C 0.7976(6) 1.1046(4) 0.2463(4) 0.0417(14) Uani 1 1 d .
H14 H 0.8698 1.1153 0.2190 0.050 Uiso 1 1 calc R
C37 C 0.3393(6) 0.2437(4) 1.1202(4) 0.0384(13) Uani 1 1 d .
H37 H 0.4175 0.2200 1.1339 0.046 Uiso 1 1 calc R
C9 C 1.0826(5) 1.1981(3) 0.4665(3) 0.0348(13) Uani 1 1 d .
H9 H 1.0377 1.2019 0.5104 0.042 Uiso 1 1 calc R
C5 C 0.9582(5) 0.9482(3) 0.2651(3) 0.0355(13) Uani 1 1 d .
H5 H 0.8666 0.9397 0.2410 0.043 Uiso 1 1 calc R
C38 C 0.2221(6) 0.2020(4) 1.1357(4) 0.0430(14) Uani 1 1 d .
H38 H 0.2207 0.1501 1.1581 0.052 Uiso 1 1 calc R
C18 C 0.6444(5) 0.8432(4) 0.3088(3) 0.0375(13) Uani 1 1 d .
H18A H 0.6824 0.7925 0.2989 0.045 Uiso 1 1 calc R
H18B H 0.7160 0.8867 0.3390 0.045 Uiso 1 1 calc R
C6 C 1.2368(6) 1.1758(4) 0.3921(4) 0.0404(14) Uani 1 1 d .
H6 H 1.3152 1.1627 0.3765 0.049 Uiso 1 1 calc R
C8 C 1.0353(6) 1.2140(3) 0.3884(4) 0.0401(14) Uani 1 1 d .
H8 H 0.9533 1.2319 0.3698 0.048 Uiso 1 1 calc R
C29 C 0.5783(6) 0.2370(4) 1.0049(4) 0.0412(14) Uani 1 1 d .
H29 H 0.5792 0.1957 1.0420 0.049 Uiso 1 1 calc R
C49 C -0.2600(7) 0.5799(5) 0.7076(4) 0.0554(18) Uani 1 1 d .
H49A H -0.3275 0.5742 0.6573 0.066 Uiso 1 1 calc R
H49B H -0.2610 0.6325 0.7392 0.066 Uiso 1 1 calc R
C35 C 0.6187(6) 0.4728(4) 1.1900(3) 0.0382(13) Uani 1 1 d .
H35 H 0.5741 0.5189 1.1947 0.046 Uiso 1 1 calc R
C3 C 1.1537(6) 0.9378(4) 0.3459(4) 0.0382(13) Uani 1 1 d .
H3 H 1.2175 0.9208 0.3865 0.046 Uiso 1 1 calc R
C2 C 1.1783(6) 0.9968(4) 0.2927(3) 0.0387(14) Uani 1 1 d .
H2 H 1.2628 1.0274 0.2906 0.046 Uiso 1 1 calc R
C33 C 0.7684(5) 0.3931(4) 1.1637(3) 0.0397(14) Uani 1 1 d .
H33 H 0.8437 0.3756 1.1478 0.048 Uiso 1 1 calc R
C17 C 0.5848(6) 1.0791(4) 0.3235(4) 0.0416(14) Uani 1 1 d .
H17 H 0.5128 1.0719 0.3514 0.050 Uiso 1 1 calc R
C25 C 0.2511(6) 0.7515(4) 0.5073(4) 0.0454(15) Uani 1 1 d .
H25A H 0.1853 0.7175 0.4635 0.054 Uiso 1 1 calc R
H25B H 0.2177 0.8032 0.5204 0.054 Uiso 1 1 calc R
C4 C 1.0149(6) 0.9073(3) 0.3283(3) 0.0359(13) Uani 1 1 d .
H4 H 0.9692 0.8663 0.3551 0.043 Uiso 1 1 calc R
C43 C 0.1324(6) 0.3017(4) 0.8487(4) 0.0452(15) Uani 1 1 d .
H43A H 0.2032 0.3328 0.8918 0.054 Uiso 1 1 calc R
H43B H 0.1712 0.2899 0.8009 0.054 Uiso 1 1 calc R
C19 C 0.5821(6) 0.8727(4) 0.2293(4) 0.0447(15) Uani 1 1 d .
H19A H 0.6139 0.8472 0.1836 0.054 Uiso 1 1 calc R
H19B H 0.6029 0.9339 0.2302 0.054 Uiso 1 1 calc R
C10 C 1.2098(5) 1.1750(4) 0.4700(4) 0.0379(13) Uani 1 1 d .
H10 H 1.2659 1.1616 0.5165 0.045 Uiso 1 1 calc R
C16 C 0.5669(6) 1.1043(4) 0.2462(4) 0.0504(17) Uani 1 1 d .
H16 H 0.4816 1.1130 0.2204 0.061 Uiso 1 1 calc R
C50 C -0.2831(6) 0.5035(4) 0.7580(4) 0.0453(15) Uani 1 1 d .
H50A H -0.3183 0.5190 0.8063 0.054 Uiso 1 1 calc R
H50B H -0.3464 0.4573 0.7252 0.054 Uiso 1 1 calc R
C1 C 1.0579(5) 1.0039(4) 0.2424(3) 0.0356(13) Uani 1 1 d .
H1 H 1.0464 1.0400 0.2008 0.043 Uiso 1 1 calc R
C34 C 0.7380(5) 0.4732(4) 1.1618(3) 0.0372(13) Uani 1 1 d .
H34 H 0.7887 0.5197 1.1445 0.045 Uiso 1 1 calc R
C24 C 0.2751(7) 0.7037(5) 0.5810(5) 0.062(2) Uani 1 1 d .
H24A H 0.2019 0.6569 0.5792 0.075 Uiso 1 1 calc R
H24B H 0.2843 0.7403 0.6311 0.075 Uiso 1 1 calc R
C21 C 0.4257(6) 0.7909(4) 0.2923(4) 0.0490(16) Uani 1 1 d .
H21A H 0.3427 0.7930 0.3126 0.059 Uiso 1 1 calc R
H21B H 0.4296 0.7325 0.2756 0.059 Uiso 1 1 calc R
C27 C 0.6465(6) 0.3412(4) 0.9322(4) 0.0384(13) Uani 1 1 d .
H27 H 0.7006 0.3830 0.9107 0.046 Uiso 1 1 calc R
C22 C 0.4340(6) 0.6970(4) 0.4962(5) 0.0543(18) Uani 1 1 d .
H22A H 0.5309 0.7085 0.4983 0.065 Uiso 1 1 calc R
H22B H 0.3934 0.6526 0.4528 0.065 Uiso 1 1 calc R
C15 C 0.6715(6) 1.1167(4) 0.2069(4) 0.0486(16) Uani 1 1 d .
H15 H 0.6590 1.1333 0.1537 0.058 Uiso 1 1 calc R
C45 C -0.0786(6) 0.2156(4) 0.8408(4) 0.0500(16) Uani 1 1 d .
H45A H -0.1123 0.1621 0.8077 0.060 Uiso 1 1 calc R
H45B H -0.1309 0.2201 0.8838 0.060 Uiso 1 1 calc R
C28 C 0.6900(6) 0.2902(4) 0.9899(4) 0.0459(16) Uani 1 1 d .
H28 H 0.7796 0.2908 1.0152 0.055 Uiso 1 1 calc R
C51 C 0.2994(8) 0.4170(5) 0.5293(5) 0.0620(19) Uani 1 1 d .
H51A H 0.3889 0.4447 0.5246 0.074 Uiso 1 1 calc R
H51B H 0.2682 0.3719 0.4854 0.074 Uiso 1 1 calc R
C20 C 0.4328(6) 0.8438(4) 0.2232(4) 0.0456(15) Uani 1 1 d .
H20A H 0.3862 0.8917 0.2287 0.055 Uiso 1 1 calc R
H20B H 0.3931 0.8112 0.1711 0.055 Uiso 1 1 calc R
O8 O -0.1307(8) 0.0446(5) 1.0595(4) 0.118(3) Uani 1 1 d .
C48 C -0.1225(7) 0.5752(5) 0.6899(5) 0.066(2) Uani 1 1 d .
H48A H -0.1213 0.5807 0.6321 0.079 Uiso 1 1 calc R
H48B H -0.0553 0.6195 0.7226 0.079 Uiso 1 1 calc R
C46 C -0.0848(6) 0.2875(4) 0.7896(4) 0.0508(17) Uani 1 1 d .
H46A H -0.0755 0.2709 0.7341 0.061 Uiso 1 1 calc R
H46B H -0.1701 0.3081 0.7875 0.061 Uiso 1 1 calc R
C44 C 0.0705(6) 0.2230(4) 0.8769(4) 0.0464(15) Uani 1 1 d .
H44A H 0.0858 0.2262 0.9365 0.056 Uiso 1 1 calc R
H44B H 0.1069 0.1750 0.8569 0.056 Uiso 1 1 calc R
C52 C 0.3032(8) 0.3828(5) 0.6102(4) 0.067(2) Uani 1 1 d .
H52A H 0.3744 0.4159 0.6517 0.080 Uiso 1 1 calc R
H52B H 0.3165 0.3242 0.6075 0.080 Uiso 1 1 calc R
C23 C 0.4039(7) 0.6729(5) 0.5757(5) 0.070(2) Uani 1 1 d .
H23A H 0.4757 0.6994 0.6205 0.084 Uiso 1 1 calc R
H23B H 0.3932 0.6119 0.5776 0.084 Uiso 1 1 calc R
C47 C -0.0960(7) 0.4913(5) 0.7122(4) 0.0535(17) Uani 1 1 d .
H47A H -0.1369 0.4479 0.6678 0.064 Uiso 1 1 calc R
H47B H 0.0004 0.4903 0.7262 0.064 Uiso 1 1 calc R
C54 C 0.1430(9) 0.4694(5) 0.5913(5) 0.074(2) Uani 1 1 d .
H54A H 0.0467 0.4683 0.5730 0.089 Uiso 1 1 calc R
H54B H 0.1783 0.5176 0.6316 0.089 Uiso 1 1 calc R
C53 C 0.1678(8) 0.3909(5) 0.6268(5) 0.066(2) Uani 1 1 d .
H53A H 0.1004 0.3433 0.6002 0.079 Uiso 1 1 calc R
H53B H 0.1682 0.3952 0.6853 0.079 Uiso 1 1 calc R
C57 C -0.3340(10) -0.0239(7) 0.9825(7) 0.095(3) Uani 1 1 d .
H57A H -0.4103 -0.0036 0.9999 0.114 Uiso 1 1 calc R
H57B H -0.3648 -0.0786 0.9513 0.114 Uiso 1 1 calc R
C58 C -0.2286(13) -0.0279(7) 1.0508(6) 0.115(4) Uani 1 1 d .
H58A H -0.2657 -0.0323 1.1005 0.138 Uiso 1 1 calc R
H58B H -0.1876 -0.0777 1.0422 0.138 Uiso 1 1 calc R
C56 C -0.2676(14) 0.0356(7) 0.9359(6) 0.120(5) Uani 1 1 d .
H56A H -0.2541 0.0070 0.8856 0.144 Uiso 1 1 calc R
H56B H -0.3227 0.0788 0.9213 0.144 Uiso 1 1 calc R
C55 C -0.1418(12) 0.0729(8) 0.9844(6) 0.114(4) Uani 1 1 d .
H55A H -0.0689 0.0586 0.9588 0.136 Uiso 1 1 calc R
H55B H -0.1351 0.1341 0.9891 0.136 Uiso 1 1 calc R

loop_
_atom_site_aniso_label
_atom_site_aniso_U_11
_atom_site_aniso_U_22
_atom_site_aniso_U_33
_atom_site_aniso_U_23
_atom_site_aniso_U_13
_atom_site_aniso_U_12
Zr2 0.0186(3) 0.0246(3) 0.0355(3) 0.0013(2) 0.0038(2) 0.00319(19)
Zr1 0.0206(3) 0.0285(3) 0.0301(3) 0.0008(2) 0.0059(2) 0.0009(2)
P1 0.0161(6) 0.0382(8) 0.0317(7) 0.0041(6) 0.0053(5) 0.0050(5)
P2 0.0180(7) 0.0270(7) 0.0489(9) 0.0076(6) 0.0074(6) 0.0042(5)
Na2 0.0259(11) 0.0403(12) 0.0417(12) 0.0004(10) 0.0037(9) 0.0088(9)
Na1 0.0257(11) 0.0383(12) 0.0491(13) 0.0004(10) 0.0123(9) 0.0026(9)
O4 0.0183(18) 0.043(2) 0.045(2) 0.0082(18) 0.0067(16) 0.0096(16)
O1 0.0160(17) 0.041(2) 0.054(2) 0.0047(19) 0.0104(16) 0.0050(16)
O2 0.027(2) 0.048(2) 0.041(2) -0.0037(19) 0.0070(17) -0.0038(17)
O5 0.035(2) 0.036(2) 0.062(3) -0.002(2) -0.003(2) 0.0018(18)
O6 0.041(2) 0.068(3) 0.040(2) 0.003(2) 0.0048(19) 0.022(2)
O3 0.036(2) 0.038(2) 0.071(3) 0.004(2) 0.022(2) 0.0037(18)
O7 0.084(4) 0.067(4) 0.074(4) 0.015(3) 0.029(3) 0.026(3)
C39 0.029(3) 0.041(3) 0.044(3) 0.003(3) 0.012(2) -0.009(2)
C13 0.029(3) 0.025(3) 0.043(3) 0.003(2) 0.001(2) 0.002(2)
C40 0.028(3) 0.041(3) 0.035(3) -0.005(3) 0.005(2) -0.004(2)
C11 0.019(2) 0.023(3) 0.043(3) -0.005(2) 0.003(2) 0.000(2)
C12 0.021(3) 0.024(3) 0.047(3) -0.002(2) -0.002(2) 0.003(2)
C32 0.046(4) 0.031(3) 0.039(3) -0.002(3) -0.011(3) 0.006(3)
C26 0.034(3) 0.032(3) 0.035(3) -0.004(2) 0.006(2) 0.011(2)
C41 0.025(3) 0.030(3) 0.028(3) -0.003(2) 0.007(2) -0.002(2)
C36 0.025(3) 0.026(3) 0.031(3) 0.000(2) 0.006(2) -0.001(2)
C30 0.033(3) 0.032(3) 0.041(3) -0.009(3) 0.008(2) 0.000(2)
C42 0.022(3) 0.035(3) 0.029(3) -0.004(2) 0.006(2) 0.004(2)
C31 0.038(3) 0.042(3) 0.037(3) 0.002(3) 0.001(3) -0.003(3)
C7 0.050(4) 0.029(3) 0.047(4) 0.004(3) 0.012(3) -0.009(3)
C14 0.041(3) 0.044(4) 0.039(3) 0.014(3) 0.002(3) 0.009(3)
C37 0.032(3) 0.034(3) 0.049(3) 0.007(3) 0.010(3) 0.004(2)
C9 0.034(3) 0.027(3) 0.042(3) -0.007(2) 0.011(2) -0.003(2)
C5 0.029(3) 0.037(3) 0.035(3) -0.012(2) 0.005(2) -0.002(2)
C38 0.044(3) 0.037(3) 0.050(4) 0.014(3) 0.017(3) 0.002(3)
C18 0.026(3) 0.041(3) 0.044(3) -0.003(3) 0.009(2) 0.001(2)
C6 0.033(3) 0.031(3) 0.055(4) -0.004(3) 0.016(3) -0.008(2)
C8 0.037(3) 0.026(3) 0.058(4) 0.009(3) 0.010(3) 0.006(2)
C29 0.057(4) 0.030(3) 0.039(3) 0.002(3) 0.008(3) 0.015(3)
C49 0.048(4) 0.071(5) 0.051(4) 0.011(4) 0.008(3) 0.024(4)
C35 0.039(3) 0.034(3) 0.037(3) -0.008(2) -0.003(2) 0.007(3)
C3 0.034(3) 0.040(3) 0.041(3) -0.009(3) 0.007(3) 0.012(3)
C2 0.029(3) 0.044(3) 0.040(3) -0.012(3) 0.011(2) 0.000(3)
C33 0.020(3) 0.051(4) 0.043(3) -0.008(3) -0.007(2) 0.012(3)
C17 0.027(3) 0.038(3) 0.056(4) 0.004(3) -0.001(3) 0.005(2)
C25 0.034(3) 0.036(3) 0.066(4) -0.003(3) 0.016(3) 0.002(3)
C4 0.039(3) 0.030(3) 0.041(3) -0.002(2) 0.015(3) 0.003(2)
C43 0.026(3) 0.053(4) 0.056(4) -0.002(3) 0.004(3) 0.014(3)
C19 0.045(4) 0.041(4) 0.043(3) -0.006(3) 0.009(3) -0.006(3)
C10 0.031(3) 0.034(3) 0.042(3) -0.003(3) 0.000(2) -0.005(2)
C16 0.040(4) 0.040(4) 0.063(4) 0.008(3) -0.014(3) 0.008(3)
C50 0.032(3) 0.058(4) 0.042(3) 0.002(3) -0.001(3) 0.008(3)
C1 0.037(3) 0.040(3) 0.031(3) 0.000(2) 0.013(2) 0.002(3)
C34 0.024(3) 0.037(3) 0.044(3) -0.003(3) -0.001(2) -0.002(2)
C24 0.059(4) 0.045(4) 0.087(6) 0.013(4) 0.027(4) 0.002(3)
C21 0.025(3) 0.059(4) 0.054(4) -0.012(3) 0.005(3) -0.010(3)
C27 0.034(3) 0.038(3) 0.044(3) -0.005(3) 0.016(3) 0.000(3)
C22 0.033(3) 0.043(4) 0.086(5) -0.006(4) 0.016(3) 0.003(3)
C15 0.048(4) 0.047(4) 0.046(4) 0.015(3) -0.007(3) 0.008(3)
C45 0.044(4) 0.047(4) 0.058(4) -0.006(3) 0.015(3) 0.000(3)
C28 0.033(3) 0.050(4) 0.052(4) -0.018(3) 0.001(3) 0.016(3)
C51 0.060(5) 0.059(5) 0.071(5) 0.008(4) 0.016(4) 0.017(4)
C20 0.035(3) 0.049(4) 0.048(4) -0.008(3) -0.002(3) 0.009(3)
O8 0.127(6) 0.129(6) 0.068(4) 0.026(4) -0.002(4) -0.057(5)
C48 0.053(4) 0.070(5) 0.079(5) 0.029(4) 0.018(4) 0.012(4)
C46 0.028(3) 0.048(4) 0.070(5) -0.002(3) 0.000(3) 0.000(3)
C44 0.047(4) 0.044(4) 0.044(4) -0.007(3) 0.001(3) 0.008(3)
C52 0.078(5) 0.070(5) 0.053(4) -0.009(4) 0.011(4) 0.027(4)
C23 0.050(4) 0.063(5) 0.102(6) 0.031(5) 0.016(4) 0.014(4)
C47 0.040(4) 0.066(5) 0.055(4) 0.002(3) 0.008(3) 0.014(3)
C54 0.078(6) 0.075(6) 0.086(6) 0.033(5) 0.040(5) 0.025(5)
C53 0.081(6) 0.064(5) 0.055(4) 0.002(4) 0.024(4) 0.004(4)
C57 0.080(7) 0.088(7) 0.119(9) 0.000(6) 0.033(6) 0.007(5)
C58 0.157(11) 0.098(8) 0.072(6) 0.028(6) 0.009(7) -0.029(8)
C56 0.212(14) 0.075(7) 0.061(6) 0.027(5) 0.007(7) 0.001(8)
C55 0.124(9) 0.123(9) 0.075(7) 0.028(6) 0.014(6) -0.043(7)

loop_
_atom_type_symbol
_atom_type_description
_atom_type_scat_dispersion_real
_atom_type_scat_dispersion_imag
_atom_type_scat_source
C C 0.0033 0.0016 'International Tables Vol C Tables 4.2.6.8 and 6.1.1.4'
H H 0.0000 0.0000 'International Tables Vol C Tables 4.2.6.8 and 6.1.1.4'
Na Na 0.0362 0.0249 'International Tables Vol C Tables 4.2.6.8 and 6.1.1.4'
O O 0.0106 0.0060 'International Tables Vol C Tables 4.2.6.8 and 6.1.1.4'
P P 0.1023 0.0942 'International Tables Vol C Tables 4.2.6.8 and 6.1.1.4'
Zr Zr -2.9673 0.5597 'International Tables Vol C Tables 4.2.6.8 and 6.1.1.4'

loop_
_geom_angle_atom_site_label_1
_geom_angle_atom_site_label_2
_geom_angle_atom_site_label_3
_geom_angle
_geom_angle_site_symmetry_1
_geom_angle_site_symmetry_3
C32 Zr2 P2 134.29(15) . .
C32 Zr2 C26 137.19(19) . .
C32 Zr2 C30 112.46(19) . .
C32 Zr2 C31 31.99(19) . .
C32 Zr2 C35 53.02(19) . .
C32 Zr2 C34 53.11(19) . .
C26 Zr2 P2 85.98(13) . .
C26 Zr2 C31 160.39(19) . .
C26 Zr2 C35 167.74(19) . .
C26 Zr2 C34 142.44(19) . .
C36 Zr2 P2 70.84(13) . .
C36 Zr2 C32 88.31(19) . .
C36 Zr2 C26 94.32(18) . .
C36 Zr2 C30 72.20(18) . .
C36 Zr2 C31 72.26(18) . .
C36 Zr2 C29 85.9(2) . .
C36 Zr2 C35 92.70(18) . .
C36 Zr2 C33 120.07(19) . .
C36 Zr2 C34 123.23(18) . .
C36 Zr2 C27 124.08(18) . .
C36 Zr2 C28 118.3(2) . .
C30 Zr2 P2 99.50(14) . .
C30 Zr2 C26 31.65(18) . .
C30 Zr2 C31 128.73(19) . .
C30 Zr2 C35 160.31(19) . .
C30 Zr2 C34 154.07(19) . .
C31 Zr2 P2 102.33(15) . .
C29 Zr2 P2 131.01(14) . .
C29 Zr2 C32 85.14(19) . .
C29 Zr2 C26 52.59(18) . .
C29 Zr2 C30 31.52(19) . .
C29 Zr2 C31 110.85(19) . .
C29 Zr2 C35 138.16(19) . .
C29 Zr2 C33 92.4(2) . .
C29 Zr2 C34 123.38(19) . .
C29 Zr2 C27 53.1(2) . .
C35 Zr2 P2 86.85(14) . .
C35 Zr2 C31 31.77(19) . .
C35 Zr2 C34 32.03(18) . .
C33 Zr2 P2 136.62(14) . .
C33 Zr2 C32 32.1(2) . .
C33 Zr2 C26 130.17(18) . .
C33 Zr2 C30 123.86(19) . .
C33 Zr2 C31 52.73(19) . .
C33 Zr2 C35 52.79(19) . .
C33 Zr2 C34 31.83(19) . .
C33 Zr2 C27 100.05(19) . .
C34 Zr2 P2 105.27(13) . .
C34 Zr2 C31 52.78(19) . .
C27 Zr2 P2 106.29(14) . .
C27 Zr2 C32 118.9(2) . .
C27 Zr2 C26 32.07(18) . .
C27 Zr2 C30 52.76(18) . .
C27 Zr2 C31 150.5(2) . .
C27 Zr2 C35 143.12(19) . .
C27 Zr2 C34 111.56(19) . .
C28 Zr2 P2 136.86(15) . .
C28 Zr2 C32 88.8(2) . .
C28 Zr2 C26 52.64(19) . .
C28 Zr2 C30 52.71(19) . .
C28 Zr2 C31 120.8(2) . .
C28 Zr2 C29 32.5(2) . .
C28 Zr2 C35 131.13(19) . .
C28 Zr2 C33 78.5(2) . .
C28 Zr2 C34 102.52(19) . .
C28 Zr2 C27 31.6(2) . .
C13 Zr1 P1 71.04(14) . .
C13 Zr1 C7 88.50(19) . .
C13 Zr1 C9 91.21(18) . .
C13 Zr1 C5 72.77(19) . .
C13 Zr1 C6 119.88(19) . .
C13 Zr1 C8 71.60(19) . .
C13 Zr1 C3 125.37(19) . .
C13 Zr1 C2 117.64(19) . .
C13 Zr1 C4 95.70(18) . .
C13 Zr1 C10 122.14(19) . .
C13 Zr1 C1 85.44(19) . .
C7 Zr1 P1 135.30(15) . .
C7 Zr1 C9 52.99(19) . .
C7 Zr1 C5 113.21(19) . .
C7 Zr1 C6 31.9(2) . .
C7 Zr1 C8 32.30(19) . .
C7 Zr1 C4 136.77(19) . .
C7 Zr1 C10 53.0(2) . .
C9 Zr1 P1 87.19(13) . .
C9 Zr1 C8 31.33(19) . .
C9 Zr1 C10 32.23(18) . .
C5 Zr1 P1 98.41(13) . .
C5 Zr1 C9 159.98(19) . .
C5 Zr1 C6 125.09(19) . .
C5 Zr1 C8 129.0(2) . .
C5 Zr1 C4 31.59(18) . .
C5 Zr1 C10 155.32(18) . .
C6 Zr1 P1 136.47(14) . .
C6 Zr1 C9 52.81(19) . .
C6 Zr1 C8 52.69(19) . .
C6 Zr1 C10 31.78(19) . .
C8 Zr1 P1 103.05(14) . .
C8 Zr1 C10 52.61(19) . .
C3 Zr1 P1 107.24(14) . .
C3 Zr1 C7 116.9(2) . .
C3 Zr1 C9 143.16(19) . .
C3 Zr1 C5 53.09(19) . .
C3 Zr1 C6 98.8(2) . .
C3 Zr1 C8 148.86(19) . .
C3 Zr1 C4 32.53(18) . .
C3 Zr1 C10 111.17(19) . .
C2 Zr1 P1 137.52(14) . .
C2 Zr1 C7 87.2(2) . .
C2 Zr1 C9 131.15(18) . .
C2 Zr1 C5 52.88(18) . .
C2 Zr1 C6 78.35(19) . .
C2 Zr1 C8 119.3(2) . .
C2 Zr1 C3 31.78(19) . .
C2 Zr1 C4 52.95(18) . .
C2 Zr1 C10 103.22(19) . .
C2 Zr1 C1 32.22(18) . .
C4 Zr1 P1 85.83(13) . .
C4 Zr1 C9 168.03(18) . .
C4 Zr1 C6 129.79(19) . .
C4 Zr1 C8 160.6(2) . .
C4 Zr1 C10 142.16(19) . .
C10 Zr1 P1 105.04(14) . .
C1 Zr1 P1 130.30(13) . .
C1 Zr1 C7 84.8(2) . .
C1 Zr1 C9 137.79(19) . .
C1 Zr1 C5 31.94(18) . .
C1 Zr1 C6 93.23(19) . .
C1 Zr1 C8 110.2(2) . .
C1 Zr1 C3 53.19(19) . .
C1 Zr1 C4 52.86(18) . .
C1 Zr1 C10 124.41(18) . .
Zr1 P1 Zr1 122.75(5) . 2_776
P1 P1 Zr1 59.68(5) 2_776 2_776
P1 P1 Zr1 63.07(5) 2_776 .
C11 P1 Zr1 127.22(19) . 2_776
C11 P1 Zr1 109.37(19) . .
C11 P1 P1 169.0(2) . 2_776
Zr2 P2 Zr2 122.31(5) . 2_667
P2 P2 Zr2 59.34(5) 2_667 2_667
P2 P2 Zr2 62.98(5) 2_667 .
C42 P2 Zr2 110.02(19) . .
C42 P2 Zr2 127.67(19) . 2_667
C42 P2 P2 173.0(2) . 2_667
O4 Na2 Na2 41.22(10) 2_567 2_567
O4 Na2 Na2 41.31(11) . 2_567
O4 Na2 O4 82.53(15) . 2_567
O4 Na2 O5 162.01(18) 2_567 .
O4 Na2 O5 98.43(16) . .
O4 Na2 O6 170.11(19) . .
O4 Na2 O6 99.10(16) 2_567 .
O5 Na2 Na2 136.94(15) . 2_567
O6 Na2 Na2 139.47(16) . 2_567
O6 Na2 O5 83.05(16) . .
O1 Na1 Na1 39.50(10) . 2_676
O1 Na1 Na1 39.93(10) 2_676 2_676
O1 Na1 O1 79.43(15) 2_676 .
O1 Na1 O2 152.57(17) 2_676 .
O1 Na1 O2 103.80(16) . .
O1 Na1 O3 167.93(19) . .
O1 Na1 O3 98.16(16) 2_676 .
O1 Na1 C11 100.03(16) 2_676 .
O1 Na1 C11 20.92(14) . .
O2 Na1 Na1 136.89(15) . 2_676
O2 Na1 C11 83.84(15) . .
O3 Na1 Na1 136.91(15) . 2_676
O3 Na1 O2 83.85(16) . .
O3 Na1 C11 160.00(16) . .
C11 Na1 Na1 60.19(11) . 2_676
Na2 O4 Na2 97.47(15) . 2_567
C42 O4 Na2 129.7(3) . 2_567
C42 O4 Na2 132.8(3) . .
Na1 O1 Na1 100.58(15) 2_676 .
C11 O1 Na1 120.2(3) . .
C11 O1 Na1 138.0(3) . 2_676
C18 O2 Na1 131.6(3) . .
C18 O2 C21 104.0(4) . .
C21 O2 Na1 115.2(3) . .
C43 O5 Na2 129.3(4) . .
C46 O5 Na2 116.8(4) . .
C46 O5 C43 102.8(5) . .
C50 O6 Na2 133.5(4) . .
C50 O6 C47 105.2(5) . .
C47 O6 Na2 119.4(4) . .
C25 O3 Na1 128.9(4) . .
C22 O3 Na1 124.8(3) . .
C22 O3 C25 104.0(4) . .
C51 O7 C54 109.1(6) . .
C40 C39 H39 120.8 . .
C40 C39 C38 118.5(5) . .
C38 C39 H39 120.8 . .
C12 C13 Zr1 125.0(4) . .
C14 C13 Zr1 120.0(4) . .
C14 C13 C12 115.0(5) . .
C39 C40 H40 119.4 . .
C39 C40 C41 121.1(5) . .
C41 C40 H40 119.4 . .
P1 C11 Na1 112.5(2) . .
O1 C11 P1 125.6(4) . .
O1 C11 Na1 38.8(2) . .
O1 C11 C12 120.1(5) . .
C12 C11 P1 114.2(4) . .
C12 C11 Na1 116.8(3) . .
C13 C12 C11 119.5(4) . .
C17 C12 C13 122.9(5) . .
C17 C12 C11 117.6(5) . .
Zr2 C32 H32 117.4 . .
C31 C32 Zr2 74.5(3) . .
C31 C32 H32 126.4 . .
C31 C32 C33 107.2(5) . .
C33 C32 Zr2 73.8(3) . .
C33 C32 H32 126.4 . .
Zr2 C26 H26 118.1 . .
C30 C26 Zr2 74.1(3) . .
C30 C26 H26 126.0 . .
C30 C26 C27 107.9(5) . .
C27 C26 Zr2 73.7(3) . .
C27 C26 H26 126.0 . .
C40 C41 C42 118.9(5) . .
C36 C41 C40 121.4(5) . .
C36 C41 C42 119.7(4) . .
C41 C36 Zr2 125.5(4) . .
C41 C36 C37 115.5(5) . .
C37 C36 Zr2 119.0(4) . .
Zr2 C30 H30 118.3 . .
C26 C30 Zr2 74.3(3) . .
C26 C30 H30 125.6 . .
C29 C30 Zr2 73.6(3) . .
C29 C30 C26 108.7(5) . .
C29 C30 H30 125.6 . .
O4 C42 P2 125.6(4) . .
O4 C42 C41 120.5(4) . .
C41 C42 P2 113.9(4) . .
Zr2 C31 H31 118.8 . .
C32 C31 Zr2 73.5(3) . .
C32 C31 H31 125.8 . .
C35 C31 Zr2 73.8(3) . .
C35 C31 C32 108.4(6) . .
C35 C31 H31 125.8 . .
Zr1 C7 H7 116.8 . .
C6 C7 Zr1 74.4(3) . .
C6 C7 H7 126.5 . .
C6 C7 C8 107.1(5) . .
C8 C7 Zr1 74.5(3) . .
C8 C7 H7 126.5 . .
C13 C14 H14 118.3 . .
C13 C14 C15 123.3(6) . .
C15 C14 H14 118.3 . .
C36 C37 H37 118.5 . .
C38 C37 C36 123.1(5) . .
C38 C37 H37 118.5 . .
Zr1 C9 H9 117.3 . .
C8 C9 Zr1 74.5(3) . .
C8 C9 H9 125.8 . .
C8 C9 C10 108.3(5) . .
C10 C9 Zr1 74.4(3) . .
C10 C9 H9 125.8 . .
Zr1 C5 H5 118.3 . .
C4 C5 Zr1 74.2(3) . .
C4 C5 H5 125.7 . .
C4 C5 C1 108.7(5) . .
C1 C5 Zr1 73.7(3) . .
C1 C5 H5 125.7 . .
C39 C38 H38 119.8 . .
C37 C38 C39 120.5(5) . .
C37 C38 H38 119.8 . .
O2 C18 H18A 110.5 . .
O2 C18 H18B 110.5 . .
O2 C18 C19 106.3(4) . .
H18A C18 H18B 108.7 . .
C19 C18 H18A 110.5 . .
C19 C18 H18B 110.5 . .
Zr1 C6 H6 117.9 . .
C7 C6 Zr1 73.7(3) . .
C7 C6 H6 125.5 . .
C7 C6 C10 108.9(5) . .
C10 C6 Zr1 74.8(3) . .
C10 C6 H6 125.5 . .
Zr1 C8 H8 118.7 . .
C7 C8 Zr1 73.2(3) . .
C7 C8 H8 125.7 . .
C9 C8 Zr1 74.2(3) . .
C9 C8 C7 108.6(5) . .
C9 C8 H8 125.7 . .
Zr2 C29 H29 117.3 . .
C30 C29 Zr2 74.9(3) . .
C30 C29 H29 126.2 . .
C30 C29 C28 107.5(5) . .
C28 C29 Zr2 73.6(3) . .
C28 C29 H29 126.2 . .
H49A C49 H49B 109.3 . .
C50 C49 H49A 111.4 . .
C50 C49 H49B 111.4 . .
C48 C49 H49A 111.4 . .
C48 C49 H49B 111.4 . .
C48 C49 C50 101.8(5) . .
Zr2 C35 H35 117.5 . .
C31 C35 Zr2 74.5(3) . .
C31 C35 H35 126.0 . .
C31 C35 C34 108.1(5) . .
C34 C35 Zr2 74.0(3) . .
C34 C35 H35 126.0 . .
Zr1 C3 H3 118.0 . .
C2 C3 Zr1 73.7(3) . .
C2 C3 H3 126.4 . .
C2 C3 C4 107.1(5) . .
C4 C3 Zr1 73.9(3) . .
C4 C3 H3 126.4 . .
Zr1 C2 H2 117.7 . .
C3 C2 Zr1 74.5(3) . .
C3 C2 H2 125.6 . .
C3 C2 C1 108.9(5) . .
C1 C2 Zr1 74.2(3) . .
C1 C2 H2 125.6 . .
Zr2 C33 H33 117.7 . .
C32 C33 Zr2 74.1(3) . .
C32 C33 H33 125.7 . .
C34 C33 Zr2 74.4(3) . .
C34 C33 C32 108.7(5) . .
C34 C33 H33 125.7 . .
C12 C17 H17 120.4 . .
C16 C17 C12 119.1(6) . .
C16 C17 H17 120.4 . .
O3 C25 H25A 110.6 . .
O3 C25 H25B 110.6 . .
O3 C25 C24 105.9(5) . .
H25A C25 H25B 108.7 . .
C24 C25 H25A 110.6 . .
C24 C25 H25B 110.6 . .
Zr1 C4 H4 118.2 . .
C5 C4 Zr1 74.2(3) . .
C5 C4 C3 108.0(5) . .
C5 C4 H4 126.0 . .
C3 C4 Zr1 73.6(3) . .
C3 C4 H4 126.0 . .
O5 C43 H43A 110.6 . .
O5 C43 H43B 110.6 . .
O5 C43 C44 105.5(5) . .
H43A C43 H43B 108.8 . .
C44 C43 H43A 110.6 . .
C44 C43 H43B 110.6 . .
C18 C19 H19A 111.0 . .
C18 C19 H19B 111.0 . .
C18 C19 C20 103.8(5) . .
H19A C19 H19B 109.0 . .
C20 C19 H19A 111.0 . .
C20 C19 H19B 111.0 . .
Zr1 C10 H10 118.7 . .
C9 C10 Zr1 73.4(3) . .
C9 C10 H10 126.5 . .
C6 C10 Zr1 73.4(3) . .
C6 C10 C9 107.1(5) . .
C6 C10 H10 126.5 . .
C17 C16 H16 119.8 . .
C15 C16 C17 120.4(6) . .
C15 C16 H16 119.8 . .
O6 C50 C49 105.0(5) . .
O6 C50 H50A 110.7 . .
O6 C50 H50B 110.7 . .
C49 C50 H50A 110.7 . .
C49 C50 H50B 110.7 . .
H50A C50 H50B 108.8 . .
Zr1 C1 H1 117.8 . .
C5 C1 Zr1 74.3(3) . .
C5 C1 C2 107.4(5) . .
C5 C1 H1 126.3 . .
C2 C1 Zr1 73.6(3) . .
C2 C1 H1 126.3 . .
Zr2 C34 H34 118.1 . .
C35 C34 Zr2 73.9(3) . .
C35 C34 H34 126.2 . .
C33 C34 Zr2 73.7(3) . .
C33 C34 C35 107.7(5) . .
C33 C34 H34 126.2 . .
C25 C24 H24A 111.1 . .
C25 C24 H24B 111.1 . .
C25 C24 C23 103.3(6) . .
H24A C24 H24B 109.1 . .
C23 C24 H24A 111.1 . .
C23 C24 H24B 111.1 . .
O2 C21 H21A 110.8 . .
O2 C21 H21B 110.8 . .
O2 C21 C20 104.8(5) . .
H21A C21 H21B 108.9 . .
C20 C21 H21A 110.8 . .
C20 C21 H21B 110.8 . .
Zr2 C27 H27 118.1 . .
C26 C27 Zr2 74.2(3) . .
C26 C27 H27 126.2 . .
C28 C27 Zr2 73.5(3) . .
C28 C27 C26 107.6(5) . .
C28 C27 H27 126.2 . .
O3 C22 H22A 110.9 . .
O3 C22 H22B 110.9 . .
O3 C22 C23 104.2(6) . .
H22A C22 H22B 108.9 . .
C23 C22 H22A 110.9 . .
C23 C22 H22B 110.9 . .
C14 C15 H15 120.4 . .
C16 C15 C14 119.3(6) . .
C16 C15 H15 120.4 . .
H45A C45 H45B 109.0 . .
C46 C45 H45A 111.0 . .
C46 C45 H45B 111.0 . .
C46 C45 C44 103.7(5) . .
C44 C45 H45A 111.0 . .
C44 C45 H45B 111.0 . .
Zr2 C28 H28 117.4 . .
C29 C28 Zr2 73.9(3) . .
C29 C28 H28 125.9 . .
C27 C28 Zr2 74.8(3) . .
C27 C28 C29 108.3(5) . .
C27 C28 H28 125.9 . .
O7 C51 H51A 110.4 . .
O7 C51 H51B 110.4 . .
O7 C51 C52 106.6(6) . .
H51A C51 H51B 108.6 . .
C52 C51 H51A 110.4 . .
C52 C51 H51B 110.4 . .
C19 C20 H20A 111.0 . .
C19 C20 H20B 111.0 . .
C21 C20 C19 103.8(5) . .
C21 C20 H20A 111.0 . .
C21 C20 H20B 111.0 . .
H20A C20 H20B 109.0 . .
C55 O8 C58 105.4(7) . .
C49 C48 H48A 110.8 . .
C49 C48 H48B 110.8 . .
H48A C48 H48B 108.9 . .
C47 C48 C49 104.7(6) . .
C47 C48 H48A 110.8 . .
C47 C48 H48B 110.8 . .
O5 C46 C45 105.1(5) . .
O5 C46 H46A 110.7 . .
O5 C46 H46B 110.7 . .
C45 C46 H46A 110.7 . .
C45 C46 H46B 110.7 . .
H46A C46 H46B 108.8 . .
C43 C44 C45 104.2(5) . .
C43 C44 H44A 110.9 . .
C43 C44 H44B 110.9 . .
C45 C44 H44A 110.9 . .
C45 C44 H44B 110.9 . .
H44A C44 H44B 108.9 . .
C51 C52 H52A 111.3 . .
C51 C52 H52B 111.3 . .
C51 C52 C53 102.2(6) . .
H52A C52 H52B 109.2 . .
C53 C52 H52A 111.3 . .
C53 C52 H52B 111.3 . .
C24 C23 H23A 110.8 . .
C24 C23 H23B 110.8 . .
C22 C23 C24 104.7(6) . .
C22 C23 H23A 110.8 . .
C22 C23 H23B 110.8 . .
H23A C23 H23B 108.9 . .
O6 C47 C48 102.7(6) . .
O6 C47 H47A 111.2 . .
O6 C47 H47B 111.2 . .
C48 C47 H47A 111.2 . .
C48 C47 H47B 111.2 . .
H47A C47 H47B 109.1 . .
O7 C54 H54A 110.4 . .
O7 C54 H54B 110.4 . .
O7 C54 C53 106.6(6) . .
H54A C54 H54B 108.6 . .
C53 C54 H54A 110.4 . .
C53 C54 H54B 110.4 . .
C52 C53 H53A 111.3 . .
C52 C53 H53B 111.3 . .
C54 C53 C52 102.5(6) . .
C54 C53 H53A 111.3 . .
C54 C53 H53B 111.3 . .
H53A C53 H53B 109.2 . .
H57A C57 H57B 109.3 . .
C58 C57 H57A 111.4 . .
C58 C57 H57B 111.4 . .
C58 C57 C56 101.9(9) . .
C56 C57 H57A 111.4 . .
C56 C57 H57B 111.4 . .
O8 C58 C57 109.6(8) . .
O8 C58 H58A 109.7 . .
O8 C58 H58B 109.7 . .
C57 C58 H58A 109.7 . .
C57 C58 H58B 109.7 . .
H58A C58 H58B 108.2 . .
C57 C56 H56A 110.1 . .
C57 C56 H56B 110.1 . .
H56A C56 H56B 108.4 . .
C55 C56 C57 108.2(8) . .
C55 C56 H56A 110.1 . .
C55 C56 H56B 110.1 . .
O8 C55 C56 109.3(8) . .
O8 C55 H55A 109.8 . .
O8 C55 H55B 109.8 . .
C56 C55 H55A 109.8 . .
C56 C55 H55B 109.8 . .
H55A C55 H55B 108.3 . .

loop_
_geom_bond_atom_site_label_1
_geom_bond_atom_site_label_2
_geom_bond_distance
_geom_bond_site_symmetry_2
Zr2 P2 2.6111(14) .
Zr2 C32 2.546(6) .
Zr2 C26 2.550(5) .
Zr2 C36 2.406(5) .
Zr2 C30 2.547(5) .
Zr2 C31 2.558(6) .
Zr2 C29 2.531(6) .
Zr2 C35 2.549(6) .
Zr2 C33 2.542(5) .
Zr2 C34 2.551(5) .
Zr2 C27 2.544(6) .
Zr2 C28 2.527(6) .
Zr1 P1 2.6151(14) .
Zr1 C13 2.406(5) .
Zr1 C7 2.540(6) .
Zr1 C9 2.553(5) .
Zr1 C5 2.544(5) .
Zr1 C6 2.549(5) .
Zr1 C8 2.556(6) .
Zr1 C3 2.540(6) .
Zr1 C2 2.530(6) .
Zr1 C4 2.544(6) .
Zr1 C10 2.566(5) .
Zr1 C1 2.537(5) .
P1 Zr1 2.7010(14) 2_776
P1 P1 2.548(2) 2_776
P1 C11 1.743(5) .
P2 Zr2 2.7042(15) 2_667
P2 P2 2.565(3) 2_667
P2 C42 1.743(5) .
Na2 Na2 3.357(4) 2_567
Na2 O4 2.231(4) .
Na2 O4 2.235(4) 2_567
Na2 O5 2.361(5) .
Na2 O6 2.320(4) .
Na1 Na1 3.432(5) 2_676
Na1 O1 2.241(4) .
Na1 O1 2.221(4) 2_676
Na1 O2 2.349(5) .
Na1 O3 2.323(5) .
Na1 C11 3.087(5) .
O4 Na2 2.235(4) 2_567
O4 C42 1.281(6) .
O1 Na1 2.221(4) 2_676
O1 C11 1.276(6) .
O2 C18 1.431(6) .
O2 C21 1.443(7) .
O5 C43 1.473(7) .
O5 C46 1.430(7) .
O6 C50 1.413(7) .
O6 C47 1.421(8) .
O3 C25 1.428(7) .
O3 C22 1.427(8) .
O7 C51 1.428(9) .
O7 C54 1.429(9) .
C39 H39 0.9500 .
C39 C40 1.383(8) .
C39 C38 1.383(9) .
C13 C12 1.414(8) .
C13 C14 1.387(8) .
C40 H40 0.9500 .
C40 C41 1.405(7) .
C11 C12 1.488(8) .
C12 C17 1.397(7) .
C32 H32 0.9500 .
C32 C31 1.406(9) .
C32 C33 1.408(9) .
C26 H26 0.9500 .
C26 C30 1.390(8) .
C26 C27 1.407(8) .
C41 C36 1.404(7) .
C41 C42 1.486(7) .
C36 C37 1.409(8) .
C30 H30 0.9500 .
C30 C29 1.379(8) .
C31 H31 0.9500 .
C31 C35 1.398(8) .
C7 H7 0.9500 .
C7 C6 1.399(9) .
C7 C8 1.418(9) .
C14 H14 0.9500 .
C14 C15 1.408(8) .
C37 H37 0.9500 .
C37 C38 1.380(8) .
C9 H9 0.9500 .
C9 C8 1.380(8) .
C9 C10 1.421(8) .
C5 H5 0.9500 .
C5 C4 1.385(8) .
C5 C1 1.398(8) .
C38 H38 0.9500 .
C18 H18A 0.9900 .
C18 H18B 0.9900 .
C18 C19 1.524(8) .
C6 H6 0.9500 .
C6 C10 1.401(8) .
C8 H8 0.9500 .
C29 H29 0.9500 .
C29 C28 1.414(9) .
C49 H49A 0.9900 .
C49 H49B 0.9900 .
C49 C50 1.570(9) .
C49 C48 1.524(10) .
C35 H35 0.9500 .
C35 C34 1.407(8) .
C3 H3 0.9500 .
C3 C2 1.388(9) .
C3 C4 1.424(8) .
C2 H2 0.9500 .
C2 C1 1.406(8) .
C33 H33 0.9500 .
C33 C34 1.396(8) .
C17 H17 0.9500 .
C17 C16 1.386(9) .
C25 H25A 0.9900 .
C25 H25B 0.9900 .
C25 C24 1.516(10) .
C4 H4 0.9500 .
C43 H43A 0.9900 .
C43 H43B 0.9900 .
C43 C44 1.497(9) .
C19 H19A 0.9900 .
C19 H19B 0.9900 .
C19 C20 1.535(8) .
C10 H10 0.9500 .
C16 H16 0.9500 .
C16 C15 1.371(10) .
C50 H50A 0.9900 .
C50 H50B 0.9900 .
C1 H1 0.9500 .
C34 H34 0.9500 .
C24 H24A 0.9900 .
C24 H24B 0.9900 .
C24 C23 1.516(10) .
C21 H21A 0.9900 .
C21 H21B 0.9900 .
C21 C20 1.504(9) .
C27 H27 0.9500 .
C27 C28 1.383(9) .
C22 H22A 0.9900 .
C22 H22B 0.9900 .
C22 C23 1.499(11) .
C15 H15 0.9500 .
C45 H45A 0.9900 .
C45 H45B 0.9900 .
C45 C46 1.506(9) .
C45 C44 1.543(9) .
C28 H28 0.9500 .
C51 H51A 0.9900 .
C51 H51B 0.9900 .
C51 C52 1.507(10) .
C20 H20A 0.9900 .
C20 H20B 0.9900 .
O8 C58 1.423(11) .
O8 C55 1.371(11) .
C48 H48A 0.9900 .
C48 H48B 0.9900 .
C48 C47 1.498(10) .
C46 H46A 0.9900 .
C46 H46B 0.9900 .
C44 H44A 0.9900 .
C44 H44B 0.9900 .
C52 H52A 0.9900 .
C52 H52B 0.9900 .
C52 C53 1.507(11) .
C23 H23A 0.9900 .
C23 H23B 0.9900 .
C47 H47A 0.9900 .
C47 H47B 0.9900 .
C54 H54A 0.9900 .
C54 H54B 0.9900 .
C54 C53 1.488(11) .
C53 H53A 0.9900 .
C53 H53B 0.9900 .
C57 H57A 0.9900 .
C57 H57B 0.9900 .
C57 C58 1.455(14) .
C57 C56 1.461(13) .
C58 H58A 0.9900 .
C58 H58B 0.9900 .
C56 H56A 0.9900 .
C56 H56B 0.9900 .
C56 C55 1.438(15) .
C55 H55A 0.9900 .
C55 H55B 0.9900 .
